data_7244851
loop_
_publ_author_name
'Pizzi, Andrea'
'Calabrese, Miriam'
'Daolio, Andrea'
'Ursini, Maurizio'
'Frontera, Antonio'
'Resnati, Giuseppe'

_publ_section_title
;
 Expanding the toolbox of coinage bond: Adducts involving new gold(III)
 derivatives and bioactive molecules
;
_journal_name_full CrystEngComm
_journal_paper_doi 10.1039/D2CE00446A
_journal_year 2022
_chemical_absolute_configuration rm
_chemical_formula_moiety 'Au C10 Cl3 N2 O, 12(H)'
_chemical_formula_sum 'C10 H12 Au Cl3 N2 O'
_chemical_formula_weight 479.53
_space_group_crystal_system triclinic
_space_group_IT_number 1
_space_group_name_Hall 'P 1'
_space_group_name_H-M_alt 'P 1'
_atom_sites_solution_hydrogens geom
_audit_creation_date 2021-05-26
_audit_creation_method
;
Olex2 1.3
(compiled 2020.11.12 svn.r5f609507 for OlexSys, GUI svn.r6272)
;
_audit_update_record
;
2022-01-27 deposited with the CCDC.	2022-04-22 downloaded from the CCDC.
;
_cell_angle_alpha 85.660(13)
_cell_angle_beta 69.881(12)
_cell_angle_gamma 78.186(12)
_cell_formula_units_Z 2
_cell_length_a 7.4947(17)
_cell_length_b 9.945(3)
_cell_length_c 10.000(2)
_cell_measurement_reflns_used 4525
_cell_measurement_temperature 296(2)
_cell_measurement_theta_max 27.03
_cell_measurement_theta_min 2.95
_cell_volume 685.0(3)
_computing_cell_refinement 'Bruker SAINT'
_computing_data_collection 'Bruker APEX2'
_computing_data_reduction 'Bruker SAINT'
_computing_molecular_graphics 'Olex2 1.3 (Dolomanov et al., 2009)'
_computing_publication_material 'Olex2 1.3 (Dolomanov et al., 2009)'
_computing_structure_refinement 'SHELXL-2018/3 (Sheldrick, 2018)'
_computing_structure_solution 'SHELXS-97 (Sheldrick, 2008)'
_diffrn_ambient_temperature 296(2)
_diffrn_measured_fraction_theta_full 0.918
_diffrn_measured_fraction_theta_max 0.842
_diffrn_measurement_device_type 'Bruker APEX-II CCD'
_diffrn_measurement_method '\f and \w scans'
_diffrn_radiation_type MoK\a
_diffrn_radiation_wavelength 0.71073
_diffrn_reflns_av_R_equivalents 0.0434
_diffrn_reflns_av_unetI/netI 0.0910
_diffrn_reflns_Laue_measured_fraction_full 0.918
_diffrn_reflns_Laue_measured_fraction_max 0.842
_diffrn_reflns_limit_h_max 10
_diffrn_reflns_limit_h_min -11
_diffrn_reflns_limit_k_max 14
_diffrn_reflns_limit_k_min -14
_diffrn_reflns_limit_l_max 15
_diffrn_reflns_limit_l_min -13
_diffrn_reflns_number 12301
_diffrn_reflns_point_group_measured_fraction_full 0.835
_diffrn_reflns_point_group_measured_fraction_max 0.687
_diffrn_reflns_theta_full 25.242
_diffrn_reflns_theta_max 33.477
_diffrn_reflns_theta_min 3.023
_diffrn_source 'sealed tube'
_exptl_absorpt_coefficient_mu 11.307
_exptl_absorpt_correction_T_max 0.7466
_exptl_absorpt_correction_T_min 0.5266
_exptl_absorpt_correction_type multi-scan
_exptl_absorpt_process_details 'Bruker (2001). SADABS. Bruker AXS Inc., Madison, Wisconsin, USA.'
_exptl_crystal_colour gold
_exptl_crystal_density_diffrn 2.325
_exptl_crystal_description needle
_exptl_crystal_F_000 448
_exptl_crystal_size_max 0.2
_exptl_crystal_size_mid 0.02
_exptl_crystal_size_min 0.01
_refine_diff_density_max 1.458
_refine_diff_density_min -1.671
_refine_diff_density_rms 0.200
_refine_ls_abs_structure_details
;
 Refined as an inversion twin.
;
_refine_ls_abs_structure_Flack 0.06(2)
_refine_ls_extinction_method none
_refine_ls_goodness_of_fit_ref 0.867
_refine_ls_hydrogen_treatment constr
_refine_ls_matrix_type full
_refine_ls_number_parameters 300
_refine_ls_number_reflns 7361
_refine_ls_number_restraints 3
_refine_ls_restrained_S_all 0.866
_refine_ls_R_factor_all 0.0668
_refine_ls_R_factor_gt 0.0331
_refine_ls_shift/su_max 0.007
_refine_ls_shift/su_mean 0.000
_refine_ls_structure_factor_coef Fsqd
_refine_ls_weighting_details 'w=1/[\s^2^(Fo^2^)+(0.0187P)^2^] where P=(Fo^2^+2Fc^2^)/3'
_refine_ls_weighting_scheme calc
_refine_ls_wR_factor_gt 0.0578
_refine_ls_wR_factor_ref 0.0665
_reflns_Friedel_coverage 0.631
_reflns_Friedel_fraction_full 0.753
_reflns_Friedel_fraction_max 0.531
_reflns_number_gt 4705
_reflns_number_total 7361
_reflns_threshold_expression 'I > 2\s(I)'
_cod_data_source_file d2ce00446a2.cif
_cod_data_source_block T1_CCDC5
_cod_database_code 7244851
_shelx_shelxl_version_number 2018/3
_shelx_space_group_comment
;
The symmetry employed for this shelxl refinement is uniquely defined
by the following loop, which should always be used as a source of
symmetry information in preference to the above space-group names.
They are only intended as comments.
;
_olex2_refinement_description
;
1. Others
 Fixed Uiso: H5(0.042) H6(0.041) H3(0.058) H9(0.052) H1(0.053) H7(0.051)
 H8(0.047) H2(0.07) H12A(0.114) H12B(0.114) H12C(0.114) H11(0.054) H13(0.042)
 H15A(0.084) H15B(0.084) H15C(0.084) H17A(0.046) H17B(0.046) H16A(0.05)
 H16B(0.05) H18A(0.08) H18B(0.08) H19A(0.063) H19B(0.063)
 Fixed X: H5(0.799533) H6(1.01349) H3(1.022437) H9(0.816979) H1(0.567797)
 H7(1.262173) H8(1.036876) H2(0.766114) H12A(1.494414) H12B(1.339488)
 H12C(1.370629) H11(1.028673) H13(0.765848) H15A(0.889265) H15B(0.738298)
 H15C(0.884935) H17A(0.272017) H17B(0.335154) H16A(0.525779) H16B(0.524506)
 H18A(0.812673) H18B(0.920687) H19A(1.093125) H19B(1.034646)
 Fixed Y: H5(0.411622) H6(0.660007) H3(0.038352) H9(1.031625) H1(0.107058)
 H7(0.972051) H8(1.124997) H2(-0.034273) H12A(0.208414) H12B(0.20508)
 H12C(0.346052) H11(0.405947) H13(0.683295) H15A(0.751885) H15B(0.856292)
 H15C(0.910022) H17A(0.900463) H17B(0.745634) H16A(0.890351) H16B(0.731288)
 H18A(0.284327) H18B(0.402411) H19A(0.244754) H19B(0.123303)
 Fixed Z: H5(0.58328) H6(0.836213) H3(0.432173) H9(1.024484) H1(0.791144)
 H7(0.661283) H8(0.834553) H2(0.61002) H12A(0.28473) H12B(0.436903)
 H12C(0.360101) H11(0.368648) H13(1.070035) H15A(1.260243) H15B(1.373571)
 H15C(1.236916) H17A(1.169158) H17B(1.208098) H16A(0.968284) H16B(0.980052)
 H18A(0.266942) H18B(0.185442) H19A(0.024065) H19B(0.131215)
;
_olex2_submission_special_instructions 'No special instructions were received'

loop_
_space_group_symop_operation_xyz
'x, y, z'

loop_
_atom_site_label
_atom_site_type_symbol
_atom_site_fract_x
_atom_site_fract_y
_atom_site_fract_z
_atom_site_U_iso_or_equiv
_atom_site_adp_type
_atom_site_occupancy
_atom_site_site_symmetry_order
_atom_site_calc_flag
_atom_site_refinement_flags_posn
_atom_site_refinement_flags_adp
_atom_site_refinement_flags_occupancy
_atom_site_disorder_assembly
_atom_site_disorder_group
Au1 Au 1.34177(4) 0.68038(3) 0.57722(4) 0.0324(3) Uani 1 1 d . . . . .
N1 N 0.674(2) 0.2730(19) 0.7095(19) 0.030(4) Uani 1 1 d . . . . .
Au2 Au 0.48121(5) 0.39857(4) 0.86571(4) 0.0369(3) Uani 1 1 d . . . . .
N2 N 1.155(3) 0.807(2) 0.740(2) 0.033(4) Uiso 1 1 d . . . . .
C4 C 0.925(4) 0.240(2) 0.482(3) 0.045(6) Uani 1 1 d . . . . .
C5 C 0.800(3) 0.318(2) 0.590(2) 0.035(5) Uani 1 1 d . . . . .
H5 H 0.799533 0.411622 0.583280 0.042 Uiso 1 1 calc R U . . .
C6 C 1.021(3) 0.752(2) 0.840(2) 0.034(5) Uani 1 1 d . . . . .
H6 H 1.013490 0.660007 0.836213 0.041 Uiso 1 1 calc R U . . .
C3 C 0.927(4) 0.101(3) 0.496(3) 0.049(7) Uani 1 1 d . . . . .
H3 H 1.022437 0.038352 0.432173 0.058 Uiso 1 1 calc R U . . .
C9 C 0.902(4) 0.976(3) 0.949(3) 0.044(6) Uiso 1 1 d . . . . .
H9 H 0.816979 1.031625 1.024484 0.052 Uiso 1 1 calc R U . . .
C1 C 0.660(4) 0.141(2) 0.715(3) 0.044(7) Uani 1 1 d . . . . .
H1 H 0.567797 0.107058 0.791144 0.053 Uiso 1 1 calc R U . . .
C7 C 1.165(3) 0.940(2) 0.735(3) 0.042(6) Uani 1 1 d . . . . .
H7 H 1.262173 0.972051 0.661283 0.051 Uiso 1 1 calc R U . . .
C10 C 0.892(3) 0.837(2) 0.949(2) 0.034(5) Uani 1 1 d . . . . .
C8 C 1.034(3) 1.032(2) 0.839(2) 0.039(6) Uani 1 1 d . . . . .
H8 H 1.036876 1.124997 0.834553 0.047 Uiso 1 1 calc R U . . .
C2 C 0.781(4) 0.057(2) 0.608(3) 0.058(8) Uani 1 1 d . . . . .
H2 H 0.766114 -0.034273 0.610020 0.070 Uiso 1 1 calc R U . . .
C12 C 1.369(3) 0.252(2) 0.347(2) 0.076(7) Uani 1 1 d . . . . .
H12A H 1.494414 0.208414 0.284730 0.114 Uiso 1 1 calc R U . . .
H12B H 1.339488 0.205080 0.436903 0.114 Uiso 1 1 calc R U . . .
H12C H 1.370629 0.346052 0.360101 0.114 Uiso 1 1 calc R U . . .
C11 C 1.031(2) 0.3111(18) 0.3466(16) 0.045(4) Uani 1 1 d . . . . .
H11 H 1.028673 0.405947 0.368648 0.054 Uiso 1 1 calc R U . . .
C13 C 0.726(2) 0.7824(16) 1.0588(15) 0.035(4) Uani 1 1 d . . . . .
H13 H 0.765848 0.683295 1.070035 0.042 Uiso 1 1 calc R U . . .
Cl1 Cl 0.2663(10) 0.5385(7) 1.0414(8) 0.054(2) Uani 1 1 d . . . . .
Cl2 Cl 1.5522(10) 0.5468(7) 0.3953(8) 0.050(2) Uani 1 1 d . . . . .
Cl3 Cl 1.5857(9) 0.7007(7) 0.6609(6) 0.0428(16) Uani 1 1 d . . . . .
Cl4 Cl 1.0896(10) 0.6594(8) 0.5105(9) 0.0537(19) Uani 1 1 d . . . . .
Cl6 Cl 0.2483(10) 0.3850(7) 0.7799(8) 0.066(2) Uani 1 1 d . . . . .
Cl5 Cl 0.7279(11) 0.4102(9) 0.9461(9) 0.063(2) Uani 1 1 d . . . . .
O1 O 1.428(2) 0.1475(18) 0.0687(19) 0.058(5) Uani 1 1 d . . . . .
O2 O 0.395(3) 0.9212(19) 1.3903(19) 0.058(5) Uani 1 1 d . . . . .
N3 N 0.6689(16) 0.8491(11) 1.1985(12) 0.033(3) Uani 1 1 d . . . . .
C15 C 0.807(2) 0.841(2) 1.2738(16) 0.056(5) Uani 1 1 d . . . . .
H15A H 0.889265 0.751885 1.260243 0.084 Uiso 1 1 calc R U . . .
H15B H 0.738298 0.856292 1.373571 0.084 Uiso 1 1 calc R U . . .
H15C H 0.884935 0.910022 1.236916 0.084 Uiso 1 1 calc R U . . .
C17 C 0.381(2) 0.8303(16) 1.1733(13) 0.038(4) Uani 1 1 d . . . . .
H17A H 0.272017 0.900463 1.169158 0.046 Uiso 1 1 calc R U . . .
H17B H 0.335154 0.745634 1.208098 0.046 Uiso 1 1 calc R U . . .
C16 C 0.535(2) 0.8092(18) 1.0275(15) 0.042(4) Uani 1 1 d . . . . .
H16A H 0.525779 0.890351 0.968284 0.050 Uiso 1 1 calc R U . . .
H16B H 0.524506 0.731288 0.980052 0.050 Uiso 1 1 calc R U . . .
C18 C 0.938(2) 0.3117(17) 0.2277(15) 0.066(5) Uani 1 1 d . . . . .
H18A H 0.812673 0.284327 0.266942 0.080 Uiso 1 1 calc R U . . .
H18B H 0.920687 0.402411 0.185442 0.080 Uiso 1 1 calc R U . . .
C19 C 1.077(2) 0.211(2) 0.1201(18) 0.053(5) Uani 1 1 d . . . . .
H19A H 1.093125 0.244754 0.024065 0.063 Uiso 1 1 calc R U . . .
H19B H 1.034646 0.123303 0.131215 0.063 Uiso 1 1 calc R U . . .
N4 N 1.2233(17) 0.2451(12) 0.2826(14) 0.049(4) Uani 1 1 d . . . . .
C20 C 1.263(2) 0.1965(14) 0.1530(19) 0.048(4) Uani 1 1 d . . . . .
C22 C 0.4736(19) 0.8740(14) 1.2678(15) 0.034(3) Uani 1 1 d . . . . .

loop_
_atom_site_aniso_label
_atom_site_aniso_U_11
_atom_site_aniso_U_22
_atom_site_aniso_U_33
_atom_site_aniso_U_23
_atom_site_aniso_U_13
_atom_site_aniso_U_12
Au1 0.0270(5) 0.0352(7) 0.0304(6) -0.0034(5) -0.0024(4) -0.0071(5)
N1 0.020(5) 0.037(7) 0.021(6) -0.012(4) 0.005(4) 0.003(4)
Au2 0.0332(6) 0.0370(7) 0.0331(7) 0.0004(5) -0.0022(5) -0.0064(5)
C4 0.049(14) 0.038(12) 0.039(12) -0.018(9) -0.002(10) -0.006(10)
C5 0.050(13) 0.026(9) 0.031(10) 0.009(8) -0.018(9) -0.009(8)
C6 0.026(9) 0.039(10) 0.022(9) -0.009(7) 0.011(7) -0.002(8)
C3 0.059(11) 0.037(8) 0.032(8) -0.015(5) 0.009(6) -0.006(6)
C1 0.058(15) 0.041(14) 0.025(11) 0.007(10) -0.005(11) -0.009(12)
C7 0.027(11) 0.050(15) 0.044(14) 0.000(11) 0.000(10) -0.019(11)
C10 0.026(10) 0.038(12) 0.028(10) 0.008(8) 0.004(8) -0.010(9)
C8 0.046(12) 0.026(10) 0.039(13) -0.016(9) -0.013(10) 0.008(8)
C2 0.067(17) 0.041(13) 0.057(16) 0.003(11) 0.001(13) -0.028(12)
C12 0.074(18) 0.064(12) 0.11(2) 0.015(17) -0.057(16) -0.027(13)
C11 0.050(10) 0.050(8) 0.022(8) -0.003(7) 0.005(7) -0.012(7)
C13 0.050(9) 0.033(7) 0.018(7) -0.002(5) -0.004(6) -0.012(6)
Cl1 0.045(4) 0.048(4) 0.055(5) -0.013(3) 0.001(3) -0.002(3)
Cl2 0.051(4) 0.043(4) 0.042(4) -0.013(3) 0.004(3) -0.008(3)
Cl3 0.037(3) 0.059(4) 0.040(3) -0.012(3) -0.017(2) -0.015(3)
Cl4 0.039(4) 0.063(4) 0.062(4) -0.011(3) -0.016(3) -0.013(3)
Cl6 0.037(3) 0.062(4) 0.090(5) 0.030(3) -0.019(3) -0.009(3)
Cl5 0.055(4) 0.083(5) 0.059(4) -0.008(3) -0.027(3) -0.013(4)
O1 0.042(10) 0.050(9) 0.054(10) -0.014(7) 0.021(8) -0.007(7)
O2 0.063(12) 0.047(9) 0.043(9) 0.002(7) 0.006(8) -0.005(8)
N3 0.039(7) 0.035(6) 0.021(6) -0.004(4) -0.001(5) -0.011(5)
C15 0.046(12) 0.102(16) 0.025(10) 0.002(9) -0.013(8) -0.024(10)
C17 0.042(9) 0.044(8) 0.032(8) 0.009(6) -0.015(6) -0.016(6)
C16 0.043(9) 0.058(9) 0.031(8) 0.004(6) -0.013(6) -0.024(7)
C18 0.049(10) 0.105(14) 0.030(9) 0.014(8) 0.000(7) -0.012(9)
C19 0.050(11) 0.058(9) 0.041(10) -0.014(8) -0.001(8) -0.012(8)
N4 0.043(8) 0.039(6) 0.056(9) -0.015(6) 0.003(6) -0.014(5)
C20 0.053(11) 0.024(6) 0.054(10) 0.005(6) -0.004(9) -0.006(7)
C22 0.031(7) 0.033(6) 0.023(7) 0.002(5) 0.005(6) -0.003(6)

loop_
_atom_type_symbol
_atom_type_description
_atom_type_scat_dispersion_real
_atom_type_scat_dispersion_imag
_atom_type_scat_source
C C 0.0033 0.0016 'International Tables Vol C Tables 4.2.6.8 and 6.1.1.4'
H H 0.0000 0.0000 'International Tables Vol C Tables 4.2.6.8 and 6.1.1.4'
N N 0.0061 0.0033 'International Tables Vol C Tables 4.2.6.8 and 6.1.1.4'
O O 0.0106 0.0060 'International Tables Vol C Tables 4.2.6.8 and 6.1.1.4'
Cl Cl 0.1484 0.1585 'International Tables Vol C Tables 4.2.6.8 and 6.1.1.4'
Au Au -2.0133 8.8022 'International Tables Vol C Tables 4.2.6.8 and 6.1.1.4'

loop_
_geom_angle_atom_site_label_1
_geom_angle_atom_site_label_2
_geom_angle_atom_site_label_3
_geom_angle
_geom_angle_site_symmetry_1
_geom_angle_site_symmetry_3
_geom_angle_publ_flag
N2 Au1 Cl2 178.2(6) . . ?
N2 Au1 Cl3 87.7(6) . . ?
N2 Au1 Cl4 89.4(6) . . ?
Cl2 Au1 Cl3 91.6(2) . . ?
Cl2 Au1 Cl4 91.4(3) . . ?
Cl4 Au1 Cl3 176.2(3) . . ?
C5 N1 Au2 123.7(15) . . ?
C1 N1 Au2 118.3(14) . . ?
C1 N1 C5 117.4(17) . . ?
N1 Au2 Cl1 179.7(7) . . ?
N1 Au2 Cl6 89.9(6) . . ?
N1 Au2 Cl5 88.2(6) . . ?
Cl1 Au2 Cl5 91.6(3) . . ?
Cl6 Au2 Cl1 90.3(3) . . ?
Cl6 Au2 Cl5 178.0(3) . . ?
C6 N2 Au1 116.6(15) . . ?
C6 N2 C7 124.0(19) . . ?
C7 N2 Au1 119.2(15) . . ?
C5 C4 C3 116(2) . . ?
C5 C4 C11 118(2) . . ?
C3 C4 C11 125(2) . . ?
C4 C5 N1 126(2) . . ?
N2 C6 C10 117(2) . . ?
C4 C3 C2 118(2) . . ?
C8 C9 C10 121(2) . . ?
N1 C1 C2 119(2) . . ?
N2 C7 C8 121(2) . . ?
C6 C10 C9 120.4(19) . . ?
C6 C10 C13 119.1(17) . . ?
C9 C10 C13 120.1(19) . . ?
C9 C8 C7 116(2) . . ?
C1 C2 C3 122(2) . . ?
C4 C11 C18 111.7(15) . . ?
N4 C11 C4 113.3(16) . . ?
N4 C11 C18 104.0(12) . . ?
C10 C13 C16 115.9(14) . . ?
N3 C13 C10 111.3(13) . . ?
N3 C13 C16 102.7(11) . . ?
C15 N3 C13 121.2(11) . . ?
C22 N3 C13 113.1(12) . . ?
C22 N3 C15 122.1(12) . . ?
C22 C17 C16 106.2(14) . . ?
C17 C16 C13 104.0(14) . . ?
C19 C18 C11 105.0(14) . . ?
C18 C19 C20 103.2(14) . . ?
C11 N4 C12 120.5(13) . . ?
C20 N4 C12 124.1(14) . . ?
C20 N4 C11 114.6(15) . . ?
O1 C20 C19 124.3(18) . . ?
O1 C20 N4 126.3(19) . . ?
N4 C20 C19 109.5(13) . . ?
O2 C22 N3 124.0(17) . . ?
O2 C22 C17 128.2(16) . . ?
N3 C22 C17 107.8(11) . . ?

loop_
_geom_bond_atom_site_label_1
_geom_bond_atom_site_label_2
_geom_bond_distance
_geom_bond_site_symmetry_2
_geom_bond_publ_flag
Au1 N2 2.055(18) . ?
Au1 Cl2 2.258(6) . ?
Au1 Cl3 2.305(6) . ?
Au1 Cl4 2.261(7) . ?
N1 Au2 2.022(15) . ?
N1 C5 1.35(3) . ?
N1 C1 1.34(3) . ?
Au2 Cl1 2.263(7) . ?
Au2 Cl6 2.224(8) . ?
Au2 Cl5 2.281(8) . ?
N2 C6 1.32(3) . ?
N2 C7 1.34(3) . ?
C4 C5 1.34(3) . ?
C4 C3 1.38(3) . ?
C4 C11 1.52(3) . ?
C6 C10 1.39(3) . ?
C3 C2 1.39(3) . ?
C9 C10 1.40(3) . ?
C9 C8 1.37(3) . ?
C1 C2 1.35(3) . ?
C7 C8 1.40(3) . ?
C10 C13 1.52(2) . ?
C12 N4 1.46(2) . ?
C11 C18 1.57(2) . ?
C11 N4 1.398(19) . ?
C13 N3 1.479(17) . ?
C13 C16 1.53(2) . ?
O1 C20 1.26(2) . ?
O2 C22 1.24(2) . ?
N3 C15 1.46(2) . ?
N3 C22 1.365(16) . ?
C17 C16 1.515(17) . ?
C17 C22 1.48(2) . ?
C18 C19 1.490(17) . ?
C19 C20 1.52(2) . ?
N4 C20 1.33(2) . ?
